data_2232492
loop_
_publ_author_name
'Si, Youtao'
'Chen, Hui'
'Chen, ChangNeng'

_publ_section_title
;
 [1,2-Bis(diphenylphosphanyl)ethane-2\k^2^<i>P</i>,<i>P</i>']tetracarbonyl-1\k^3^<i>C</i>,2\k<i>C</i>-(\m-2-cyclopentyl-2-azapropane-1,3-dithiolato-1:2\k^4^<i>S</i>,<i>S</i>':<i>S</i>,<i>S</i>')diiron(II)(<i>Fe</i>---<i>Fe</i>)
;
_journal_coeditor_code WM2535
_journal_issue 11
_journal_name_full 'Acta Crystallographica Section E'
_journal_page_first m1500
_journal_page_last m1501
_journal_paper_doi 10.1107/S1600536811040347
_journal_volume 67
_journal_year 2011
_chemical_formula_iupac '[Fe2 (C7 H13 N S2) (C26 H24 P2) (C O)4]'
_chemical_formula_moiety 'C37 H37 Fe2 N O4 P2 S2'
_chemical_formula_sum 'C37 H37 Fe2 N O4 P2 S2'
_chemical_formula_weight 797.44
_chemical_name_systematic
;
[1,2-Bis(diphenylphosphanyl)ethane-2\k^2^<i>P</i>,<i>P</i>']tetracarbonyl-
1\k^3^<i>C</i>,2\k<i>C</i>-(\m-3-cyclopentyl-2-azapropane-1,3-dithiolato-
1:2\k^4^<i>S</i>,<i>S</i>':<i>S</i>,<i>S</i>')diiron(II)(<i>Fe</i>---<i>Fe</i>)
;
_space_group_IT_number 2
_symmetry_cell_setting triclinic
_symmetry_space_group_name_Hall '-P 1'
_symmetry_space_group_name_H-M 'P -1'
_atom_sites_solution_hydrogens geom
_atom_sites_solution_primary direct
_atom_sites_solution_secondary difmap
_audit_creation_method SHELXL-97
_cell_angle_alpha 84.66(3)
_cell_angle_beta 78.19(3)
_cell_angle_gamma 76.33(3)
_cell_formula_units_Z 2
_cell_length_a 11.763(10)
_cell_length_b 12.402(12)
_cell_length_c 13.284(13)
_cell_measurement_reflns_used 3975
_cell_measurement_temperature 294.1500
_cell_measurement_theta_max 27.231
_cell_measurement_theta_min 2.743
_cell_volume 1841(3)
_computing_cell_refinement 'CrystalClear (Rigaku, 2005)'
_computing_data_collection 'CrystalClear (Rigaku, 2005)'
_computing_data_reduction 'CrystalClear (Rigaku, 2005)'
_computing_molecular_graphics 'WinGX (Farrugia, 1999)'
_computing_publication_material 'publCIF (Westrip, 2010)'
_computing_structure_refinement 'SHELXL97 (Sheldrick, 2008)'
_computing_structure_solution 'SHELXS97 (Sheldrick, 2008)'
_diffrn_ambient_temperature 294
_diffrn_detector_area_resol_mean 28.5714
_diffrn_measured_fraction_theta_full 0.978
_diffrn_measured_fraction_theta_max 0.978
_diffrn_measurement_device_type 'Oxford Diffraction Xcalibur'
_diffrn_measurement_method '\w and \f'
_diffrn_radiation_monochromator graphite
_diffrn_radiation_source 'fine-focus sealed tube'
_diffrn_radiation_type MoK\a
_diffrn_radiation_wavelength 0.71073
_diffrn_reflns_av_R_equivalents 0.0458
_diffrn_reflns_av_sigmaI/netI 0.0888
_diffrn_reflns_limit_h_max 15
_diffrn_reflns_limit_h_min -14
_diffrn_reflns_limit_k_max 15
_diffrn_reflns_limit_k_min -13
_diffrn_reflns_limit_l_max 17
_diffrn_reflns_limit_l_min -17
_diffrn_reflns_number 13988
_diffrn_reflns_theta_full 27.23
_diffrn_reflns_theta_max 27.23
_diffrn_reflns_theta_min 2.16
_diffrn_standards_number 0
_exptl_absorpt_coefficient_mu 1.028
_exptl_absorpt_correction_T_max 1.0000
_exptl_absorpt_correction_T_min 0.8399
_exptl_absorpt_correction_type multi-scan
_exptl_absorpt_process_details '(<i>CrystalClear</i>; Rigaku, 2005)'
_exptl_crystal_colour 'dark red'
_exptl_crystal_density_diffrn 1.438
_exptl_crystal_density_method 'not measured'
_exptl_crystal_description prism
_exptl_crystal_F_000 824
_exptl_crystal_size_max 0.12
_exptl_crystal_size_mid 0.09
_exptl_crystal_size_min 0.08
_refine_diff_density_max 0.726
_refine_diff_density_min -0.656
_refine_ls_extinction_method none
_refine_ls_goodness_of_fit_ref 1.072
_refine_ls_hydrogen_treatment constr
_refine_ls_matrix_type full
_refine_ls_number_parameters 433
_refine_ls_number_reflns 8058
_refine_ls_number_restraints 0
_refine_ls_restrained_S_all 1.072
_refine_ls_R_factor_all 0.1250
_refine_ls_R_factor_gt 0.0694
_refine_ls_shift/su_max 0.000
_refine_ls_shift/su_mean 0.000
_refine_ls_structure_factor_coef Fsqd
_refine_ls_weighting_details 'calc w=1/[\s^2^(Fo^2^)+(0.0941P)^2^+0.4758P] where P=(Fo^2^+2Fc^2^)/3'
_refine_ls_weighting_scheme calc
_refine_ls_wR_factor_gt 0.1658
_refine_ls_wR_factor_ref 0.2086
_reflns_number_gt 4461
_reflns_number_total 8063
_reflns_threshold_expression I>2sigma(I)
_cod_data_source_file wm2535.cif
_cod_data_source_block I
_cod_database_code 2232492
_cod_database_fobs_code 2232492

loop_
_symmetry_equiv_pos_as_xyz
'x, y, z'
'-x, -y, -z'

loop_
_atom_site_type_symbol
_atom_site_label
_atom_site_fract_x
_atom_site_fract_y
_atom_site_fract_z
_atom_site_U_iso_or_equiv
_atom_site_adp_type
_atom_site_calc_flag
_atom_site_refinement_flags
_atom_site_occupancy
_atom_site_symmetry_multiplicity
Fe Fe2 0.41292(7) 0.25705(6) 0.22097(6) 0.0369(2) Uani d . 1 1
Fe Fe1 0.31542(7) 0.22815(6) 0.07103(6) 0.0414(2) Uani d . 1 1
S S2 0.42334(13) 0.35974(11) 0.06835(11) 0.0410(3) Uani d . 1 1
P P1 0.56027(13) 0.25745(12) 0.30241(11) 0.0408(4) Uani d . 1 1
S S1 0.48107(12) 0.11162(10) 0.11497(11) 0.0383(3) Uani d . 1 1
P P2 0.33243(14) 0.16019(12) 0.35931(12) 0.0424(4) Uani d . 1 1
N N1 0.6532(4) 0.2314(4) 0.0138(4) 0.0418(11) Uani d . 1 1
C C5 0.6158(5) 0.1258(5) 0.0199(4) 0.0431(13) Uani d . 1 1
H H5A 0.6814 0.0667 0.0350 0.052 Uiso calc R 1 1
H H5B 0.6029 0.1138 -0.0476 0.052 Uiso calc R 1 1
C C21 0.7043(5) 0.0418(5) 0.2622(5) 0.0475(14) Uani d . 1 1
H H21 0.6363 0.0248 0.2485 0.057 Uiso calc R 1 1
C C7 0.7746(5) 0.2213(5) -0.0525(5) 0.0469(14) Uani d . 1 1
H H7 0.7727 0.1926 -0.1183 0.056 Uiso calc R 1 1
C C26 0.3043(5) 0.0186(5) 0.3614(5) 0.0466(14) Uani d . 1 1
C C20 0.7012(5) 0.1498(5) 0.2865(4) 0.0440(13) Uani d . 1 1
C C11 0.8735(5) 0.1388(5) -0.0039(5) 0.0529(15) Uani d . 1 1
H H11A 0.8445 0.1221 0.0683 0.063 Uiso calc R 1 1
H H11B 0.8999 0.0700 -0.0397 0.063 Uiso calc R 1 1
C C29 0.2679(7) -0.1986(5) 0.3619(5) 0.0613(18) Uani d . 1 1
H H29 0.2555 -0.2699 0.3615 0.074 Uiso calc R 1 1
C C2 0.1821(6) 0.3386(5) 0.0909(5) 0.0552(16) Uani d . 1 1
C C27 0.3942(6) -0.0665(5) 0.3120(5) 0.0562(16) Uani d . 1 1
H H27 0.4668 -0.0513 0.2789 0.067 Uiso calc R 1 1
C C28 0.3753(7) -0.1745(5) 0.3122(5) 0.0587(17) Uani d . 1 1
H H28 0.4351 -0.2299 0.2788 0.070 Uiso calc R 1 1
C C32 0.1888(5) 0.2396(5) 0.4284(5) 0.0476(14) Uani d . 1 1
C C25 0.8064(5) 0.1740(5) 0.3036(5) 0.0561(17) Uani d . 1 1
H H25 0.8068 0.2456 0.3188 0.067 Uiso calc R 1 1
C C6 0.5649(5) 0.3214(5) -0.0233(5) 0.0461(14) Uani d . 1 1
H H6A 0.5484 0.2997 -0.0862 0.055 Uiso calc R 1 1
H H6B 0.5988 0.3864 -0.0403 0.055 Uiso calc R 1 1
O O1 0.3405(5) 0.1815(4) -0.1468(4) 0.0742(14) Uani d . 1 1
O O3 0.1806(4) 0.0572(4) 0.1566(4) 0.0658(13) Uani d . 1 1
C C14 0.6148(6) 0.3867(5) 0.2996(5) 0.0493(15) Uani d . 1 1
C C22 0.8095(6) -0.0418(5) 0.2583(5) 0.0522(15) Uani d . 1 1
H H22 0.8096 -0.1139 0.2442 0.063 Uiso calc R 1 1
O O2 0.0965(5) 0.4090(4) 0.1033(5) 0.0948(19) Uani d . 1 1
C C23 0.9120(6) -0.0174(6) 0.2752(5) 0.0614(18) Uani d . 1 1
H H23 0.9818 -0.0723 0.2716 0.074 Uiso calc R 1 1
C C8 0.8162(6) 0.3313(6) -0.0757(6) 0.0657(19) Uani d . 1 1
H H8A 0.7885 0.3784 -0.0173 0.079 Uiso calc R 1 1
H H8B 0.7883 0.3714 -0.1354 0.079 Uiso calc R 1 1
C C24 0.9100(6) 0.0909(6) 0.2979(6) 0.067(2) Uani d . 1 1
H H24 0.9791 0.1078 0.3093 0.080 Uiso calc R 1 1
C C1 0.3323(6) 0.2011(5) -0.0619(5) 0.0511(15) Uani d . 1 1
C C3 0.2328(5) 0.1256(5) 0.1234(5) 0.0490(14) Uani d . 1 1
C C12 0.4347(6) 0.1366(5) 0.4513(4) 0.0496(14) Uani d . 1 1
H H12A 0.3902 0.1306 0.5208 0.060 Uiso calc R 1 1
H H12B 0.4930 0.0673 0.4376 0.060 Uiso calc R 1 1
C C19 0.6330(6) 0.4289(6) 0.3881(6) 0.0623(18) Uani d . 1 1
H H19 0.6125 0.3951 0.4527 0.075 Uiso calc R 1 1
C C33 0.1659(7) 0.2628(6) 0.5333(5) 0.0650(18) Uani d . 1 1
H H33 0.2251 0.2353 0.5718 0.078 Uiso calc R 1 1
C C18 0.6826(7) 0.5228(6) 0.3780(7) 0.073(2) Uani d . 1 1
H H18 0.6956 0.5509 0.4361 0.088 Uiso calc R 1 1
C C31 0.1982(6) -0.0077(5) 0.4136(5) 0.0587(17) Uani d . 1 1
H H31 0.1393 0.0465 0.4497 0.070 Uiso calc R 1 1
C C37 0.0973(6) 0.2850(5) 0.3732(6) 0.0613(18) Uani d . 1 1
H H37 0.1107 0.2726 0.3034 0.074 Uiso calc R 1 1
C C13 0.4998(6) 0.2336(5) 0.4421(4) 0.0521(15) Uani d . 1 1
H H13A 0.5640 0.2144 0.4807 0.062 Uiso calc R 1 1
H H13B 0.4446 0.3002 0.4693 0.062 Uiso calc R 1 1
C C15 0.6431(8) 0.4408(7) 0.2059(6) 0.084(3) Uani d . 1 1
H H15 0.6282 0.4156 0.1472 0.100 Uiso calc R 1 1
C C30 0.1788(7) -0.1157(6) 0.4124(6) 0.068(2) Uani d . 1 1
H H30 0.1064 -0.1314 0.4455 0.082 Uiso calc R 1 1
C C10 0.9750(7) 0.1999(7) -0.0165(7) 0.085(3) Uani d . 1 1
H H10A 0.9757 0.2298 0.0482 0.103 Uiso calc R 1 1
H H10B 1.0512 0.1495 -0.0384 0.103 Uiso calc R 1 1
C C9 0.9529(6) 0.2921(6) -0.0967(7) 0.080(2) Uani d . 1 1
H H9A 0.9824 0.2652 -0.1655 0.096 Uiso calc R 1 1
H H9B 0.9905 0.3517 -0.0886 0.096 Uiso calc R 1 1
C C17 0.7117(9) 0.5727(6) 0.2841(8) 0.095(3) Uani d . 1 1
H H17 0.7444 0.6349 0.2783 0.114 Uiso calc R 1 1
C C36 -0.0121(6) 0.3474(6) 0.4187(6) 0.0654(19) Uani d . 1 1
H H36 -0.0720 0.3748 0.3808 0.078 Uiso calc R 1 1
C C34 0.0576(8) 0.3254(7) 0.5809(6) 0.078(2) Uani d . 1 1
H H34 0.0442 0.3386 0.6506 0.094 Uiso calc R 1 1
C C35 -0.0303(7) 0.3683(6) 0.5238(6) 0.075(2) Uani d . 1 1
H H35 -0.1025 0.4114 0.5553 0.090 Uiso calc R 1 1
C C16 0.6934(10) 0.5323(7) 0.1977(7) 0.107(4) Uani d . 1 1
H H16 0.7148 0.5663 0.1335 0.129 Uiso calc R 1 1
O O4 0.2806(5) 0.4676(4) 0.3127(4) 0.0747(15) Uani d . 1 1
C C4 0.3300(6) 0.3821(5) 0.2772(5) 0.0524(15) Uani d . 1 1

loop_
_atom_site_aniso_label
_atom_site_aniso_U_11
_atom_site_aniso_U_22
_atom_site_aniso_U_33
_atom_site_aniso_U_12
_atom_site_aniso_U_13
_atom_site_aniso_U_23
Fe2 0.0411(5) 0.0303(4) 0.0380(4) -0.0066(3) -0.0071(3) 0.0003(3)
Fe1 0.0435(5) 0.0357(4) 0.0463(5) -0.0090(4) -0.0116(4) -0.0004(3)
S2 0.0464(8) 0.0298(7) 0.0456(8) -0.0067(6) -0.0100(6) 0.0026(5)
P1 0.0440(8) 0.0373(8) 0.0408(8) -0.0066(6) -0.0102(7) -0.0018(6)
S1 0.0417(8) 0.0277(6) 0.0442(8) -0.0068(6) -0.0070(6) 0.0004(5)
P2 0.0471(9) 0.0359(8) 0.0416(8) -0.0080(7) -0.0061(7) 0.0024(6)
N1 0.043(3) 0.034(2) 0.048(3) -0.011(2) -0.007(2) 0.005(2)
C5 0.048(3) 0.037(3) 0.042(3) -0.009(3) -0.007(3) 0.001(2)
C21 0.051(4) 0.039(3) 0.053(4) -0.009(3) -0.012(3) 0.000(3)
C7 0.039(3) 0.039(3) 0.056(4) -0.005(3) -0.001(3) -0.001(3)
C26 0.049(3) 0.038(3) 0.049(3) -0.011(3) -0.002(3) 0.003(2)
C20 0.047(3) 0.046(3) 0.039(3) -0.011(3) -0.007(3) 0.001(2)
C11 0.050(4) 0.044(3) 0.059(4) -0.006(3) -0.008(3) 0.007(3)
C29 0.080(5) 0.041(4) 0.071(5) -0.025(4) -0.022(4) 0.005(3)
C2 0.050(4) 0.049(4) 0.068(4) -0.009(3) -0.019(3) 0.001(3)
C27 0.065(4) 0.041(3) 0.057(4) -0.012(3) -0.002(3) 0.003(3)
C28 0.079(5) 0.039(3) 0.054(4) -0.009(3) -0.008(4) 0.000(3)
C32 0.050(4) 0.042(3) 0.048(3) -0.014(3) 0.002(3) 0.001(3)
C25 0.047(4) 0.050(4) 0.076(5) -0.006(3) -0.021(3) -0.019(3)
C6 0.049(3) 0.037(3) 0.052(4) -0.009(3) -0.015(3) 0.007(2)
O1 0.096(4) 0.069(3) 0.058(3) -0.019(3) -0.016(3) -0.007(2)
O3 0.064(3) 0.065(3) 0.074(3) -0.030(3) -0.009(2) 0.005(2)
C14 0.058(4) 0.038(3) 0.056(4) -0.009(3) -0.022(3) -0.004(3)
C22 0.054(4) 0.045(3) 0.052(4) 0.000(3) -0.012(3) 0.000(3)
O2 0.061(3) 0.055(3) 0.158(6) 0.010(3) -0.021(4) -0.012(3)
C23 0.047(4) 0.062(4) 0.067(4) 0.010(3) -0.014(3) -0.011(3)
C8 0.052(4) 0.053(4) 0.084(5) -0.017(3) 0.005(4) 0.010(3)
C24 0.037(4) 0.075(5) 0.088(5) -0.003(3) -0.013(3) -0.020(4)
C1 0.052(4) 0.048(4) 0.058(4) -0.010(3) -0.020(3) -0.004(3)
C3 0.047(3) 0.046(3) 0.056(4) -0.010(3) -0.012(3) -0.005(3)
C12 0.064(4) 0.044(3) 0.037(3) -0.006(3) -0.011(3) 0.006(2)
C19 0.062(4) 0.059(4) 0.067(5) -0.014(3) -0.006(3) -0.020(3)
C33 0.070(5) 0.057(4) 0.058(4) -0.006(4) 0.002(4) -0.005(3)
C18 0.077(5) 0.054(4) 0.098(6) -0.011(4) -0.025(5) -0.033(4)
C31 0.060(4) 0.051(4) 0.067(4) -0.021(3) -0.005(3) -0.001(3)
C37 0.061(4) 0.055(4) 0.063(4) -0.008(3) 0.001(3) -0.014(3)
C13 0.062(4) 0.055(4) 0.039(3) -0.016(3) -0.007(3) 0.000(3)
C15 0.141(8) 0.077(5) 0.061(5) -0.063(6) -0.045(5) 0.014(4)
C30 0.064(5) 0.054(4) 0.088(5) -0.028(4) -0.004(4) 0.003(4)
C10 0.067(5) 0.079(6) 0.120(7) -0.034(4) -0.029(5) 0.016(5)
C9 0.054(4) 0.065(5) 0.110(7) -0.019(4) 0.010(4) 0.007(4)
C17 0.143(9) 0.048(4) 0.122(8) -0.049(5) -0.061(7) 0.013(5)
C36 0.044(4) 0.060(4) 0.088(6) -0.008(3) -0.006(4) -0.009(4)
C34 0.086(6) 0.079(6) 0.052(4) -0.012(5) 0.022(4) -0.008(4)
C35 0.070(5) 0.051(4) 0.089(6) -0.017(4) 0.029(4) -0.017(4)
C16 0.189(11) 0.083(6) 0.095(7) -0.090(7) -0.075(7) 0.027(5)
O4 0.085(4) 0.035(2) 0.087(4) 0.004(2) 0.012(3) -0.021(2)
C4 0.060(4) 0.047(4) 0.048(4) -0.015(3) -0.008(3) 0.009(3)

loop_
_atom_type_symbol
_atom_type_description
_atom_type_scat_dispersion_real
_atom_type_scat_dispersion_imag
_atom_type_scat_source
C C 0.0033 0.0016 'International Tables Vol C Tables 4.2.6.8 and 6.1.1.4'
H H 0.0000 0.0000 'International Tables Vol C Tables 4.2.6.8 and 6.1.1.4'
N N 0.0061 0.0033 'International Tables Vol C Tables 4.2.6.8 and 6.1.1.4'
O O 0.0106 0.0060 'International Tables Vol C Tables 4.2.6.8 and 6.1.1.4'
P P 0.1023 0.0942 'International Tables Vol C Tables 4.2.6.8 and 6.1.1.4'
S S 0.1246 0.1234 'International Tables Vol C Tables 4.2.6.8 and 6.1.1.4'
Fe Fe 0.3463 0.8444 'International Tables Vol C Tables 4.2.6.8 and 6.1.1.4'

loop_
_geom_angle_atom_site_label_1
_geom_angle_atom_site_label_2
_geom_angle_atom_site_label_3
_geom_angle
C4 Fe2 P1 90.5(2)
C4 Fe2 P2 89.5(2)
P1 Fe2 P2 88.06(9)
C4 Fe2 S1 162.7(2)
P1 Fe2 S1 105.84(8)
P2 Fe2 S1 96.46(9)
C4 Fe2 S2 85.6(2)
P1 Fe2 S2 113.34(8)
P2 Fe2 S2 158.03(7)
S1 Fe2 S2 82.84(9)
C4 Fe2 Fe1 107.3(2)
P1 Fe2 Fe1 157.03(6)
P2 Fe2 Fe1 106.10(8)
S1 Fe2 Fe1 55.51(6)
S2 Fe2 Fe1 55.57(7)
C3 Fe1 C1 97.4(3)
C3 Fe1 C2 91.7(3)
C1 Fe1 C2 102.5(3)
C3 Fe1 S1 88.7(2)
C1 Fe1 S1 101.9(2)
C2 Fe1 S1 155.3(2)
C3 Fe1 S2 158.3(2)
C1 Fe1 S2 103.9(2)
C2 Fe1 S2 87.8(2)
S1 Fe1 S2 82.92(9)
C3 Fe1 Fe2 103.2(2)
C1 Fe1 Fe2 148.4(2)
C2 Fe1 Fe2 100.5(2)
S1 Fe1 Fe2 55.53(6)
S2 Fe1 Fe2 55.67(5)
C6 S2 Fe1 109.0(2)
C6 S2 Fe2 114.97(19)
Fe1 S2 Fe2 68.76(6)
C20 P1 C14 101.9(3)
C20 P1 C13 100.5(3)
C14 P1 C13 103.1(3)
C20 P1 Fe2 123.06(19)
C14 P1 Fe2 119.4(2)
C13 P1 Fe2 105.7(2)
C5 S1 Fe1 110.9(2)
C5 S1 Fe2 112.53(19)
Fe1 S1 Fe2 68.96(7)
C12 P2 C32 105.5(3)
C12 P2 C26 100.2(3)
C32 P2 C26 102.5(3)
C12 P2 Fe2 106.9(2)
C32 P2 Fe2 112.7(2)
C26 P2 Fe2 126.9(2)
C6 N1 C5 110.3(4)
C6 N1 C7 112.1(4)
C5 N1 C7 110.1(4)
N1 C5 S1 117.3(4)
N1 C5 H5A 108.0
S1 C5 H5A 108.0
N1 C5 H5B 108.0
S1 C5 H5B 108.0
H5A C5 H5B 107.2
C20 C21 C22 120.7(6)
C20 C21 H21 119.6
C22 C21 H21 119.6
N1 C7 C8 114.5(5)
N1 C7 C11 112.5(5)
C8 C7 C11 106.1(5)
N1 C7 H7 107.8
C8 C7 H7 107.8
C11 C7 H7 107.8
C31 C26 C27 118.4(6)
C31 C26 P2 122.2(5)
C27 C26 P2 119.4(5)
C21 C20 C25 118.4(6)
C21 C20 P1 121.1(4)
C25 C20 P1 120.4(4)
C10 C11 C7 104.6(5)
C10 C11 H11A 110.8
C7 C11 H11A 110.8
C10 C11 H11B 110.8
C7 C11 H11B 110.8
H11A C11 H11B 108.9
C28 C29 C30 119.7(6)
C28 C29 H29 120.1
C30 C29 H29 120.1
O2 C2 Fe1 179.6(7)
C26 C27 C28 120.6(6)
C26 C27 H27 119.7
C28 C27 H27 119.7
C29 C28 C27 120.4(6)
C29 C28 H28 119.8
C27 C28 H28 119.8
C37 C32 C33 116.8(6)
C37 C32 P2 119.0(5)
C33 C32 P2 124.2(5)
C24 C25 C20 120.1(6)
C24 C25 H25 120.0
C20 C25 H25 120.0
N1 C6 S2 114.6(4)
N1 C6 H6A 108.6
S2 C6 H6A 108.6
N1 C6 H6B 108.6
S2 C6 H6B 108.6
H6A C6 H6B 107.6
C15 C14 C19 118.7(6)
C15 C14 P1 118.3(5)
C19 C14 P1 123.0(5)
C23 C22 C21 120.4(6)
C23 C22 H22 119.8
C21 C22 H22 119.8
C22 C23 C24 119.1(6)
C22 C23 H23 120.4
C24 C23 H23 120.4
C7 C8 C9 102.7(5)
C7 C8 H8A 111.2
C9 C8 H8A 111.2
C7 C8 H8B 111.2
C9 C8 H8B 111.2
H8A C8 H8B 109.1
C25 C24 C23 121.2(6)
C25 C24 H24 119.4
C23 C24 H24 119.4
O1 C1 Fe1 177.8(6)
O3 C3 Fe1 178.7(6)
C13 C12 P2 110.7(4)
C13 C12 H12A 109.5
P2 C12 H12A 109.5
C13 C12 H12B 109.5
P2 C12 H12B 109.5
H12A C12 H12B 108.1
C14 C19 C18 119.2(7)
C14 C19 H19 120.4
C18 C19 H19 120.4
C34 C33 C32 122.0(7)
C34 C33 H33 119.0
C32 C33 H33 119.0
C17 C18 C19 120.5(7)
C17 C18 H18 119.7
C19 C18 H18 119.7
C26 C31 C30 120.8(6)
C26 C31 H31 119.6
C30 C31 H31 119.6
C36 C37 C32 122.6(7)
C36 C37 H37 118.7
C32 C37 H37 118.7
C12 C13 P1 107.3(4)
C12 C13 H13A 110.3
P1 C13 H13A 110.3
C12 C13 H13B 110.3
P1 C13 H13B 110.3
H13A C13 H13B 108.5
C14 C15 C16 121.0(7)
C14 C15 H15 119.5
C16 C15 H15 119.5
C29 C30 C31 120.1(6)
C29 C30 H30 120.0
C31 C30 H30 120.0
C9 C10 C11 106.8(6)
C9 C10 H10A 110.4
C11 C10 H10A 110.4
C9 C10 H10B 110.4
C11 C10 H10B 110.4
H10A C10 H10B 108.6
C10 C9 C8 103.3(6)
C10 C9 H9A 111.1
C8 C9 H9A 111.1
C10 C9 H9B 111.1
C8 C9 H9B 111.1
H9A C9 H9B 109.1
C18 C17 C16 120.5(7)
C18 C17 H17 119.7
C16 C17 H17 119.7
C37 C36 C35 118.2(7)
C37 C36 H36 120.9
C35 C36 H36 120.9
C35 C34 C33 119.4(7)
C35 C34 H34 120.3
C33 C34 H34 120.3
C34 C35 C36 121.0(7)
C34 C35 H35 119.5
C36 C35 H35 119.5
C17 C16 C15 120.0(8)
C17 C16 H16 120.0
C15 C16 H16 120.0
O4 C4 Fe2 176.2(6)

loop_
_geom_bond_atom_site_label_1
_geom_bond_atom_site_label_2
_geom_bond_distance
_geom_bond_publ_flag
Fe2 C4 1.766(7) y
Fe2 P1 2.224(2) y
Fe2 P2 2.265(2) y
Fe2 S1 2.282(2) y
Fe2 S2 2.289(2) y
Fe2 Fe1 2.583(2) y
Fe1 C3 1.786(6) y
Fe1 C1 1.791(7) y
Fe1 C2 1.814(7) y
Fe1 S1 2.281(2) y
Fe1 S2 2.286(2) y
S2 C6 1.840(6) ?
P1 C20 1.854(6) ?
P1 C14 1.857(6) ?
P1 C13 1.869(6) ?
S1 C5 1.847(6) ?
P2 C12 1.842(6) ?
P2 C32 1.848(6) ?
P2 C26 1.859(6) ?
N1 C6 1.458(7) ?
N1 C5 1.467(7) ?
N1 C7 1.501(7) ?
C5 H5A 0.9700 ?
C5 H5B 0.9700 ?
C21 C20 1.398(8) ?
C21 C22 1.409(8) ?
C21 H21 0.9300 ?
C7 C8 1.540(8) ?
C7 C11 1.562(8) ?
C7 H7 0.9800 ?
C26 C31 1.394(8) ?
C26 C27 1.408(8) ?
C20 C25 1.406(8) ?
C11 C10 1.533(9) ?
C11 H11A 0.9700 ?
C11 H11B 0.9700 ?
C29 C28 1.386(9) ?
C29 C30 1.392(10) ?
C29 H29 0.9300 ?
C2 O2 1.160(8) ?
C27 C28 1.408(8) ?
C27 H27 0.9300 ?
C28 H28 0.9300 ?
C32 C37 1.405(9) ?
C32 C33 1.408(9) ?
C25 C24 1.390(9) ?
C25 H25 0.9300 ?
C6 H6A 0.9700 ?
C6 H6B 0.9700 ?
O1 C1 1.155(7) ?
O3 C3 1.165(7) ?
C14 C15 1.375(9) ?
C14 C19 1.405(8) ?
C22 C23 1.376(9) ?
C22 H22 0.9300 ?
C23 C24 1.398(9) ?
C23 H23 0.9300 ?
C8 C9 1.540(9) ?
C8 H8A 0.9700 ?
C8 H8B 0.9700 ?
C24 H24 0.9300 ?
C12 C13 1.555(8) ?
C12 H12A 0.9700 ?
C12 H12B 0.9700 ?
C19 C18 1.405(9) ?
C19 H19 0.9300 ?
C33 C34 1.385(10) ?
C33 H33 0.9300 ?
C18 C17 1.355(12) ?
C18 H18 0.9300 ?
C31 C30 1.413(9) ?
C31 H31 0.9300 ?
C37 C36 1.385(9) ?
C37 H37 0.9300 ?
C13 H13A 0.9700 ?
C13 H13B 0.9700 ?
C15 C16 1.385(10) ?
C15 H15 0.9300 ?
C30 H30 0.9300 ?
C10 C9 1.502(11) ?
C10 H10A 0.9700 ?
C10 H10B 0.9700 ?
C9 H9A 0.9700 ?
C9 H9B 0.9700 ?
C17 C16 1.368(11) ?
C17 H17 0.9300 ?
C36 C35 1.407(10) ?
C36 H36 0.9300 ?
C34 C35 1.383(11) ?
C34 H34 0.9300 ?
C35 H35 0.9300 ?
C16 H16 0.9300 ?
O4 C4 1.172(7) ?

loop_
_geom_hbond_atom_site_label_D
_geom_hbond_atom_site_label_H
_geom_hbond_atom_site_label_A
_geom_hbond_distance_DH
_geom_hbond_distance_HA
_geom_hbond_distance_DA
_geom_hbond_angle_DHA
C21 H21 S1 0.93 2.77 3.490(7) 135
C27 H27 S1 0.93 2.84 3.416(7) 122

loop_
_geom_torsion_atom_site_label_1
_geom_torsion_atom_site_label_2
_geom_torsion_atom_site_label_3
_geom_torsion_atom_site_label_4
_geom_torsion
C4 Fe2 Fe1 C3 -102.4(3)
P1 Fe2 Fe1 C3 118.4(2)
P2 Fe2 Fe1 C3 -7.8(2)
S1 Fe2 Fe1 C3 79.0(2)
S2 Fe2 Fe1 C3 -174.3(2)
C4 Fe2 Fe1 C1 128.3(4)
P1 Fe2 Fe1 C1 -10.9(4)
P2 Fe2 Fe1 C1 -137.1(4)
S1 Fe2 Fe1 C1 -50.3(4)
S2 Fe2 Fe1 C1 56.4(4)
C4 Fe2 Fe1 C2 -8.1(3)
P1 Fe2 Fe1 C2 -147.3(3)
P2 Fe2 Fe1 C2 86.5(2)
S1 Fe2 Fe1 C2 173.3(2)
S2 Fe2 Fe1 C2 -80.0(2)
C4 Fe2 Fe1 S1 178.6(2)
P1 Fe2 Fe1 S1 39.43(14)
P2 Fe2 Fe1 S1 -86.77(9)
S2 Fe2 Fe1 S1 106.72(9)
C4 Fe2 Fe1 S2 71.9(2)
P1 Fe2 Fe1 S2 -67.29(15)
P2 Fe2 Fe1 S2 166.50(7)
S1 Fe2 Fe1 S2 -106.72(9)
C3 Fe1 S2 C6 125.4(6)
C1 Fe1 S2 C6 -43.1(3)
C2 Fe1 S2 C6 -145.5(3)
S1 Fe1 S2 C6 57.5(2)
Fe2 Fe1 S2 C6 110.2(2)
C3 Fe1 S2 Fe2 15.2(5)
C1 Fe1 S2 Fe2 -153.3(2)
C2 Fe1 S2 Fe2 104.3(2)
S1 Fe1 S2 Fe2 -52.71(5)
C4 Fe2 S2 C6 143.8(3)
P1 Fe2 S2 C6 55.1(2)
P2 Fe2 S2 C6 -138.6(3)
S1 Fe2 S2 C6 -49.1(2)
Fe1 Fe2 S2 C6 -101.8(2)
C4 Fe2 S2 Fe1 -114.4(2)
P1 Fe2 S2 Fe1 156.91(6)
P2 Fe2 S2 Fe1 -36.82(17)
S1 Fe2 S2 Fe1 52.71(7)
C4 Fe2 P1 C20 -178.1(3)
P2 Fe2 P1 C20 92.4(2)
S1 Fe2 P1 C20 -3.8(2)
S2 Fe2 P1 C20 -92.7(2)
Fe1 Fe2 P1 C20 -36.8(3)
C4 Fe2 P1 C14 -47.7(3)
P2 Fe2 P1 C14 -137.2(2)
S1 Fe2 P1 C14 126.7(2)
S2 Fe2 P1 C14 37.7(2)
Fe1 Fe2 P1 C14 93.7(3)
C4 Fe2 P1 C13 67.7(3)
P2 Fe2 P1 C13 -21.8(2)
S1 Fe2 P1 C13 -118.0(2)
S2 Fe2 P1 C13 153.1(2)
Fe1 Fe2 P1 C13 -150.9(2)
C3 Fe1 S1 C5 145.9(3)
C1 Fe1 S1 C5 48.6(3)
C2 Fe1 S1 C5 -123.0(5)
S2 Fe1 S1 C5 -54.2(2)
Fe2 Fe1 S1 C5 -107.0(2)
C3 Fe1 S1 Fe2 -107.1(2)
C1 Fe1 S1 Fe2 155.6(2)
C2 Fe1 S1 Fe2 -15.9(5)
S2 Fe1 S1 Fe2 52.84(6)
C4 Fe2 S1 C5 100.3(7)
P1 Fe2 S1 C5 -60.3(2)
P2 Fe2 S1 C5 -150.2(2)
S2 Fe2 S1 C5 52.0(2)
Fe1 Fe2 S1 C5 104.7(2)
C4 Fe2 S1 Fe1 -4.5(7)
P1 Fe2 S1 Fe1 -165.07(6)
P2 Fe2 S1 Fe1 105.12(8)
S2 Fe2 S1 Fe1 -52.76(6)
C4 Fe2 P2 C12 -92.2(3)
P1 Fe2 P2 C12 -1.6(2)
S1 Fe2 P2 C12 104.1(2)
S2 Fe2 P2 C12 -169.1(2)
Fe1 Fe2 P2 C12 160.0(2)
C4 Fe2 P2 C32 23.3(3)
P1 Fe2 P2 C32 113.8(2)
S1 Fe2 P2 C32 -140.4(2)
S2 Fe2 P2 C32 -53.6(3)
Fe1 Fe2 P2 C32 -84.5(2)
C4 Fe2 P2 C26 150.6(3)
P1 Fe2 P2 C26 -118.9(3)
S1 Fe2 P2 C26 -13.2(3)
S2 Fe2 P2 C26 73.7(3)
Fe1 Fe2 P2 C26 42.8(3)
C6 N1 C5 S1 -66.0(5)
C7 N1 C5 S1 169.8(4)
Fe1 S1 C5 N1 67.2(4)
Fe2 S1 C5 N1 -7.9(5)
C6 N1 C7 C8 49.3(7)
C5 N1 C7 C8 172.5(5)
C6 N1 C7 C11 170.6(5)
C5 N1 C7 C11 -66.2(6)
C12 P2 C26 C31 104.1(6)
C32 P2 C26 C31 -4.5(6)
Fe2 P2 C26 C31 -135.7(5)
C12 P2 C26 C27 -73.5(6)
C32 P2 C26 C27 177.9(5)
Fe2 P2 C26 C27 46.7(6)
C22 C21 C20 C25 2.0(9)
C22 C21 C20 P1 -174.9(5)
C14 P1 C20 C21 -166.1(5)
C13 P1 C20 C21 87.9(5)
Fe2 P1 C20 C21 -28.7(6)
C14 P1 C20 C25 17.0(6)
C13 P1 C20 C25 -88.9(5)
Fe2 P1 C20 C25 154.4(4)
N1 C7 C11 C10 -134.1(6)
C8 C7 C11 C10 -8.2(7)
C31 C26 C27 C28 2.4(9)
P2 C26 C27 C28 -179.9(5)
C30 C29 C28 C27 -0.5(10)
C26 C27 C28 C29 -0.5(10)
C12 P2 C32 C37 170.4(5)
C26 P2 C32 C37 -85.1(5)
Fe2 P2 C32 C37 54.2(5)
C12 P2 C32 C33 -6.4(6)
C26 P2 C32 C33 98.0(6)
Fe2 P2 C32 C33 -122.7(5)
C21 C20 C25 C24 -1.0(10)
P1 C20 C25 C24 175.9(5)
C5 N1 C6 S2 70.1(5)
C7 N1 C6 S2 -166.8(4)
Fe1 S2 C6 N1 -75.7(4)
Fe2 S2 C6 N1 -0.9(5)
C20 P1 C14 C15 89.2(6)
C13 P1 C14 C15 -166.9(6)
Fe2 P1 C14 C15 -50.2(7)
C20 P1 C14 C19 -88.1(6)
C13 P1 C14 C19 15.8(6)
Fe2 P1 C14 C19 132.5(5)
C20 C21 C22 C23 -2.1(9)
C21 C22 C23 C24 1.0(10)
N1 C7 C8 C9 154.6(6)
C11 C7 C8 C9 29.9(7)
C32 P2 C12 C13 -89.4(5)
C26 P2 C12 C13 164.5(4)
Fe2 P2 C12 C13 30.8(5)
C15 C14 C19 C18 -1.9(10)
P1 C14 C19 C18 175.4(5)
C37 C32 C33 C34 1.3(10)
P2 C32 C33 C34 178.2(6)
C14 C19 C18 C17 0.5(11)
C27 C26 C31 C30 -3.3(10)
P2 C26 C31 C30 179.1(5)
C33 C32 C37 C36 -1.6(10)
P2 C32 C37 C36 -178.7(5)
P2 C12 C13 P1 -49.0(5)
C20 P1 C13 C12 -83.2(5)
C14 P1 C13 C12 171.8(4)
Fe2 P1 C13 C12 45.8(4)
C19 C14 C15 C16 2.8(13)
P1 C14 C15 C16 -174.6(8)
C28 C29 C30 C31 -0.5(11)
C26 C31 C30 C29 2.4(11)
C7 C11 C10 C9 -17.5(8)
C11 C10 C9 C8 36.4(9)
C7 C8 C9 C10 -40.6(8)
